data_7048473
loop_
_publ_author_name
'Zheng, Puyi'
'Eskandari, Arvin'
'Lu, Chunxin'
'Laws, Kristine'
'Aldous, Leigh'
'Suntharalingam, Kogularamanan'

_publ_section_title
;
 Biophysical analysis of cancer stem cell-potent copper(ii) coordination
 complexes.
;
_journal_issue 18
_journal_name_full 'Dalton transactions (Cambridge, England : 2003)'
_journal_page_first 5892
_journal_page_last 5896
_journal_paper_doi 10.1039/c8dt04706e
_journal_volume 48
_journal_year 2019
_chemical_absolute_configuration ad
_chemical_formula_sum 'C52 H42 Cu N2 O6'
_chemical_formula_weight 854.42
_space_group_IT_number 4
_space_group_name_Hall 'P 2yb'
_space_group_name_H-M_alt 'P 1 21 1'
_symmetry_cell_setting monoclinic
_symmetry_space_group_name_Hall 'P 2yb'
_symmetry_space_group_name_H-M 'P 1 21 1'
_atom_sites_solution_hydrogens geom
_atom_sites_solution_primary direct
_atom_sites_solution_secondary difmap
_audit_block_doi 10.5517/ccdc.csd.cc1mstt1
_audit_creation_method SHELXL-97
_audit_update_record
;
2016-10-31 deposited with the CCDC.
2019-01-02 downloaded from the CCDC.
;
_cell_angle_alpha 90.00
_cell_angle_beta 97.452(8)
_cell_angle_gamma 90.00
_cell_formula_units_Z 2
_cell_length_a 9.9496(8)
_cell_length_b 12.4616(9)
_cell_length_c 17.5712(16)
_cell_measurement_reflns_used 2322
_cell_measurement_temperature 293(2)
_cell_measurement_theta_max 69.2300
_cell_measurement_theta_min 4.3630
_cell_volume 2160.2(3)
_computing_cell_refinement 'Bruker SMART'
_computing_data_collection 'Bruker SMART'
_computing_data_reduction 'Bruker SAINT'
_computing_molecular_graphics 'Bruker SHELXTL'
_computing_publication_material 'Bruker SHELXTL'
_computing_structure_refinement 'SHELXL-97 (Sheldrick, 1997)'
_computing_structure_solution 'SHELXS-97 (Sheldrick, 1990)'
_diffrn_ambient_temperature 293(2)
_diffrn_measured_fraction_theta_full 0.968
_diffrn_measured_fraction_theta_max 0.968
_diffrn_measurement_device_type 'Xcalibur, Eos, Gemini'
_diffrn_measurement_method '\w scans'
_diffrn_radiation_monochromator graphite
_diffrn_radiation_source 'fine-focus sealed tube'
_diffrn_radiation_type CuK\a
_diffrn_radiation_wavelength 1.54184
_diffrn_reflns_av_R_equivalents 0.0294
_diffrn_reflns_av_unetI/netI 0.0449
_diffrn_reflns_limit_h_max 12
_diffrn_reflns_limit_h_min -11
_diffrn_reflns_limit_k_max 15
_diffrn_reflns_limit_k_min -7
_diffrn_reflns_limit_l_max 18
_diffrn_reflns_limit_l_min -21
_diffrn_reflns_number 8026
_diffrn_reflns_theta_full 72.17
_diffrn_reflns_theta_max 72.17
_diffrn_reflns_theta_min 4.36
_exptl_absorpt_coefficient_mu 1.143
_exptl_absorpt_correction_T_max 0.814
_exptl_absorpt_correction_T_min 0.696
_exptl_absorpt_correction_type multi-scan
_exptl_absorpt_process_details sadabs
_exptl_crystal_colour Blue
_exptl_crystal_density_diffrn 1.314
_exptl_crystal_density_method 'not measured'
_exptl_crystal_description block
_exptl_crystal_F_000 890
_exptl_crystal_size_max 0.45
_exptl_crystal_size_mid 0.30
_exptl_crystal_size_min 0.18
_refine_diff_density_max 0.618
_refine_diff_density_min -0.280
_refine_diff_density_rms 0.049
_refine_ls_abs_structure_details 'Flack H D (1983), Acta Cryst. A39, 876-881'
_refine_ls_abs_structure_Flack 0.47(4)
_refine_ls_extinction_method none
_refine_ls_goodness_of_fit_ref 1.031
_refine_ls_hydrogen_treatment mixed
_refine_ls_matrix_type full
_refine_ls_number_parameters 554
_refine_ls_number_reflns 5244
_refine_ls_number_restraints 1
_refine_ls_restrained_S_all 1.031
_refine_ls_R_factor_all 0.0628
_refine_ls_R_factor_gt 0.0505
_refine_ls_shift/su_max 0.001
_refine_ls_shift/su_mean 0.000
_refine_ls_structure_factor_coef Fsqd
_refine_ls_weighting_details 'calc w=1/[\s^2^(Fo^2^)+(0.0835P)^2^+0.2614P] where P=(Fo^2^+2Fc^2^)/3'
_refine_ls_weighting_scheme calc
_refine_ls_wR_factor_gt 0.1344
_refine_ls_wR_factor_ref 0.1468
_reflns_number_gt 4346
_reflns_number_total 5244
_reflns_threshold_expression >2sigma(I)
_cod_data_source_file c8dt04706e2.cif
_cod_data_source_block cl44
_cod_depositor_comments 'Adding full bibliography for 7048473.cif.'
_cod_original_sg_symbol_H-M P2(1)
_cod_database_code 7048473

loop_
_symmetry_equiv_pos_as_xyz
'x, y, z'
'-x, y+1/2, -z'

loop_
_atom_site_label
_atom_site_type_symbol
_atom_site_fract_x
_atom_site_fract_y
_atom_site_fract_z
_atom_site_U_iso_or_equiv
_atom_site_adp_type
_atom_site_occupancy
_atom_site_symmetry_multiplicity
_atom_site_calc_flag
_atom_site_refinement_flags
O6 O 0.0589(7) 0.1652(6) -0.0962(5) 0.136(2) Uani 1 1 d .
Cu1 Cu 0.43884(7) 0.67522(6) 0.23429(4) 0.0551(2) Uani 1 1 d .
O4 O 0.5057(3) 0.6800(4) 0.13515(18) 0.0632(8) Uani 1 1 d .
O1 O 0.5339(4) 0.8039(3) 0.2770(2) 0.0677(10) Uani 1 1 d .
N2 N 0.3687(4) 0.5269(4) 0.2145(2) 0.0508(9) Uani 1 1 d .
O3 O 0.3297(5) 0.8318(4) 0.7348(3) 0.0806(12) Uani 1 1 d .
N1 N 0.3238(4) 0.6651(4) 0.3208(2) 0.0542(9) Uani 1 1 d .
O5 O 0.3147(5) 0.7706(4) 0.1182(3) 0.0851(13) Uani 1 1 d .
C42 C 0.2826(4) 0.4938(4) 0.2640(2) 0.0472(10) Uani 1 1 d .
C41 C 0.2221(4) 0.3921(4) 0.2610(2) 0.0437(9) Uani 1 1 d .
C39 C 0.1213(5) 0.4374(4) 0.3764(3) 0.0477(10) Uani 1 1 d .
H39 H 0.0702 0.4167 0.4146 0.057 Uiso 1 1 calc R
O2 O 0.6676(5) 0.6727(4) 0.3242(3) 0.0823(11) Uani 1 1 d .
C31 C 0.1579(5) 0.6231(4) 0.4343(3) 0.0509(11) Uani 1 1 d .
C43 C 0.2593(4) 0.5688(4) 0.3230(3) 0.0463(10) Uani 1 1 d .
C38 C 0.1752(4) 0.5424(4) 0.3781(2) 0.0449(10) Uani 1 1 d .
C15 C 0.4092(6) 0.7287(5) 0.0931(3) 0.0664(14) Uani 1 1 d .
C7 C 0.5523(6) 0.7211(4) 0.6104(3) 0.0612(12) Uani 1 1 d .
H7 H 0.5987 0.6569 0.6068 0.073 Uiso 1 1 calc R
C14 C 0.5810(6) 0.9681(4) 0.4512(3) 0.0605(13) Uani 1 1 d .
H14 H 0.5867 1.0235 0.4163 0.073 Uiso 1 1 calc R
C8I C 0.4749(6) 0.7336(5) 0.6673(3) 0.0657(14) Uani 1 1 d .
H8I H 0.4679 0.6781 0.7020 0.079 Uiso 1 1 calc R
C12 C 0.4967(5) 0.9021(4) 0.5650(3) 0.0514(11) Uani 1 1 d .
C32 C 0.0727(5) 0.6038(4) 0.4973(3) 0.0531(11) Uani 1 1 d .
C46 C 0.2500(5) 0.3220(4) 0.2016(3) 0.0522(11) Uani 1 1 d .
C30 C 0.2255(6) 0.7183(5) 0.4310(3) 0.0628(14) Uani 1 1 d .
H30 H 0.2164 0.7713 0.4672 0.075 Uiso 1 1 calc R
C18 C 0.3616(6) 0.6148(6) -0.0224(3) 0.0640(14) Uani 1 1 d .
C29 C 0.3075(6) 0.7365(4) 0.3740(3) 0.0635(14) Uani 1 1 d .
H29 H 0.3527 0.8018 0.3734 0.076 Uiso 1 1 calc R
C4 C 0.6472(5) 0.8696(4) 0.4404(3) 0.0544(11) Uani 1 1 d .
C45 C 0.3384(5) 0.3574(5) 0.1528(3) 0.0568(12) Uani 1 1 d .
H45 H 0.3594 0.3127 0.1136 0.068 Uiso 1 1 calc R
C2 C 0.7189(5) 0.8535(4) 0.3696(3) 0.0597(12) Uani 1 1 d .
H2 H 0.7149 0.9212 0.3410 0.072 Uiso 1 1 calc R
C44 C 0.3969(5) 0.4590(5) 0.1611(3) 0.0540(11) Uani 1 1 d .
H44 H 0.4577 0.4796 0.1279 0.065 Uiso 1 1 calc R
C6 C 0.5647(5) 0.8036(4) 0.5557(3) 0.0543(12) Uani 1 1 d .
C40 C 0.1415(5) 0.3660(4) 0.3211(3) 0.0479(10) Uani 1 1 d .
H40 H 0.1025 0.2982 0.3218 0.058 Uiso 1 1 calc R
C9 C 0.4048(6) 0.8303(5) 0.6745(3) 0.0635(13) Uani 1 1 d .
C47 C 0.1862(6) 0.2137(5) 0.1909(3) 0.0606(13) Uani 1 1 d .
C1 C 0.6363(6) 0.7690(5) 0.3196(3) 0.0589(13) Uani 1 1 d .
C13 C 0.5092(6) 0.9840(4) 0.5113(3) 0.0619(13) Uani 1 1 d .
H13 H 0.4679 1.0500 0.5168 0.074 Uiso 1 1 calc R
C16 C 0.4165(6) 0.7232(6) 0.0059(3) 0.0719(16) Uani 1 1 d .
H16 H 0.5122 0.7264 -0.0017 0.086 Uiso 1 1 calc R
C20 C 0.2026(6) 0.4667(5) -0.0229(3) 0.0646(14) Uani 1 1 d .
C19 C 0.2514(5) 0.5683(6) 0.0023(3) 0.0664(15) Uani 1 1 d .
H19 H 0.2062 0.6053 0.0373 0.080 Uiso 1 1 calc R
C28 C 0.4257(7) 0.5577(6) -0.0775(4) 0.084(2) Uani 1 1 d .
H28 H 0.5021 0.5870 -0.0950 0.101 Uiso 1 1 calc R
C37 C -0.0557(5) 0.5605(5) 0.4845(3) 0.0587(12) Uani 1 1 d .
H37 H -0.0928 0.5422 0.4349 0.070 Uiso 1 1 calc R
C11 C 0.4182(5) 0.9142(5) 0.6257(3) 0.0589(12) Uani 1 1 d .
H11 H 0.3755 0.9792 0.6326 0.071 Uiso 1 1 calc R
C26 C 0.2663(6) 0.4109(6) -0.0780(4) 0.0711(16) Uani 1 1 d .
C5 C 0.6389(5) 0.7906(4) 0.4931(3) 0.0553(12) Uani 1 1 d .
H5 H 0.6836 0.7261 0.4878 0.066 Uiso 1 1 calc R
C33 C 0.1264(6) 0.6326(5) 0.5715(3) 0.0643(13) Uani 1 1 d .
H33 H 0.2117 0.6639 0.5808 0.077 Uiso 1 1 calc R
C22 C 0.0531(8) 0.3172(7) -0.0179(5) 0.095(2) Uani 1 1 d .
H22 H -0.0158 0.2838 0.0043 0.114 Uiso 1 1 calc R
C51 C -0.0135(8) 0.1030(7) 0.1698(4) 0.087(2) Uani 1 1 d .
H51 H -0.1074 0.0966 0.1619 0.105 Uiso 1 1 calc R
C36 C -0.1295(6) 0.5442(5) 0.5450(4) 0.0691(15) Uani 1 1 d .
H36 H -0.2164 0.5154 0.5358 0.083 Uiso 1 1 calc R
C52 C 0.0469(6) 0.2014(5) 0.1826(3) 0.0701(16) Uani 1 1 d .
H52 H -0.0074 0.2616 0.1857 0.084 Uiso 1 1 calc R
C48 C 0.2658(8) 0.1233(5) 0.1876(4) 0.0791(18) Uani 1 1 d .
H48 H 0.3598 0.1290 0.1929 0.095 Uiso 1 1 calc R
C23 C 0.1121(7) 0.2633(6) -0.0745(5) 0.090(2) Uani 1 1 d .
C50 C 0.0697(10) 0.0122(7) 0.1691(5) 0.101(3) Uani 1 1 d .
H50 H 0.0310 -0.0558 0.1637 0.121 Uiso 1 1 calc R
C25 C 0.2176(7) 0.3085(6) -0.1042(5) 0.092(2) Uani 1 1 d .
H25 H 0.2581 0.2726 -0.1417 0.110 Uiso 1 1 calc R
C3 C 0.8674(6) 0.8224(6) 0.3898(4) 0.0789(18) Uani 1 1 d .
H3A H 0.8738 0.7580 0.4200 0.118 Uiso 1 1 calc R
H3B H 0.9152 0.8793 0.4185 0.118 Uiso 1 1 calc R
H3C H 0.9068 0.8103 0.3434 0.118 Uiso 1 1 calc R
C34 C 0.0513(7) 0.6141(6) 0.6317(3) 0.0779(18) Uani 1 1 d .
H34 H 0.0879 0.6319 0.6815 0.094 Uiso 1 1 calc R
C10 C 0.2545(7) 0.9261(7) 0.7456(4) 0.087(2) Uani 1 1 d .
H10A H 0.3141 0.9869 0.7500 0.131 Uiso 1 1 calc R
H10B H 0.2127 0.9193 0.7917 0.131 Uiso 1 1 calc R
H10C H 0.1857 0.9358 0.7025 0.131 Uiso 1 1 calc R
C35 C -0.0749(7) 0.5703(6) 0.6188(3) 0.080(2) Uani 1 1 d .
H35 H -0.1241 0.5582 0.6596 0.096 Uiso 1 1 calc R
C21 C 0.0922(7) 0.4137(7) 0.0051(4) 0.086(2) Uani 1 1 d .
H21 H 0.0463 0.4485 0.0408 0.103 Uiso 1 1 calc R
C27 C 0.3780(7) 0.4614(6) -0.1055(5) 0.090(2) Uani 1 1 d .
H27 H 0.4197 0.4279 -0.1435 0.107 Uiso 1 1 calc R
C49 C 0.2029(11) 0.0228(6) 0.1760(4) 0.100(3) Uani 1 1 d .
H49 H 0.2563 -0.0380 0.1731 0.120 Uiso 1 1 calc R
C17 C 0.3442(9) 0.8162(7) -0.0376(5) 0.103(3) Uani 1 1 d .
H17A H 0.3495 0.8081 -0.0915 0.155 Uiso 1 1 calc R
H17B H 0.3865 0.8825 -0.0198 0.155 Uiso 1 1 calc R
H17C H 0.2508 0.8170 -0.0291 0.155 Uiso 1 1 calc R
C24 C 0.1107(18) 0.1156(12) -0.1570(13) 0.278(14) Uani 1 1 d .
H24A H 0.1388 0.1692 -0.1908 0.417 Uiso 1 1 calc R
H24B H 0.0419 0.0713 -0.1846 0.417 Uiso 1 1 calc R
H24C H 0.1870 0.0720 -0.1376 0.417 Uiso 1 1 calc R

loop_
_atom_site_aniso_label
_atom_site_aniso_U_11
_atom_site_aniso_U_22
_atom_site_aniso_U_33
_atom_site_aniso_U_23
_atom_site_aniso_U_13
_atom_site_aniso_U_12
O6 0.133(5) 0.074(4) 0.217(7) -0.015(5) 0.079(5) -0.009(4)
Cu1 0.0596(4) 0.0515(4) 0.0569(4) -0.0032(4) 0.0176(3) -0.0133(4)
O4 0.0650(18) 0.071(2) 0.0570(17) 0.005(2) 0.0192(14) -0.012(2)
O1 0.072(2) 0.059(2) 0.072(2) 0.0007(19) 0.0109(19) -0.019(2)
N2 0.053(2) 0.053(2) 0.049(2) -0.0053(18) 0.0153(16) -0.0074(19)
O3 0.092(3) 0.072(3) 0.081(3) 0.007(2) 0.024(2) -0.004(2)
N1 0.060(2) 0.052(2) 0.0544(19) -0.008(2) 0.0204(16) -0.007(2)
O5 0.082(3) 0.090(3) 0.088(3) 0.002(3) 0.028(2) 0.008(3)
C42 0.048(2) 0.050(3) 0.044(2) -0.001(2) 0.0075(18) -0.004(2)
C41 0.048(2) 0.044(2) 0.040(2) -0.0006(18) 0.0071(16) -0.0008(19)
C39 0.051(2) 0.052(3) 0.043(2) 0.004(2) 0.0153(18) 0.003(2)
O2 0.099(3) 0.0402(19) 0.107(3) -0.010(3) 0.012(2) -0.009(3)
C31 0.047(2) 0.054(3) 0.053(3) -0.007(2) 0.0124(19) 0.003(2)
C43 0.046(2) 0.047(2) 0.048(2) -0.001(2) 0.0124(17) -0.0052(19)
C38 0.044(2) 0.049(2) 0.042(2) -0.0009(19) 0.0042(16) 0.0013(19)
C15 0.062(3) 0.060(3) 0.079(4) 0.005(3) 0.019(3) -0.016(3)
C7 0.079(3) 0.039(2) 0.063(3) -0.005(2) -0.002(2) -0.002(2)
C14 0.065(3) 0.042(3) 0.074(3) 0.010(2) 0.006(2) -0.002(2)
C8I 0.085(4) 0.047(3) 0.063(3) 0.008(2) 0.003(3) -0.011(3)
C12 0.056(3) 0.042(2) 0.055(3) -0.002(2) 0.000(2) -0.004(2)
C32 0.057(3) 0.051(3) 0.053(2) -0.003(2) 0.015(2) 0.013(2)
C46 0.066(3) 0.049(3) 0.045(2) -0.007(2) 0.018(2) -0.006(2)
C30 0.068(3) 0.055(3) 0.068(3) -0.020(3) 0.021(3) -0.008(3)
C18 0.061(3) 0.081(4) 0.050(3) 0.009(3) 0.007(2) -0.002(3)
C29 0.066(3) 0.047(3) 0.080(4) -0.017(3) 0.022(3) -0.015(2)
C4 0.055(3) 0.036(2) 0.071(3) 0.001(2) 0.000(2) -0.008(2)
C45 0.069(3) 0.058(3) 0.046(2) -0.007(2) 0.015(2) -0.004(3)
C2 0.065(3) 0.045(3) 0.070(3) 0.004(2) 0.011(2) -0.008(2)
C44 0.058(3) 0.059(3) 0.048(2) 0.001(2) 0.020(2) -0.003(2)
C6 0.065(3) 0.037(2) 0.058(3) 0.003(2) -0.005(2) -0.010(2)
C40 0.053(2) 0.044(2) 0.048(2) -0.002(2) 0.0130(18) -0.004(2)
C9 0.067(3) 0.059(3) 0.064(3) -0.007(3) 0.005(2) -0.010(3)
C47 0.087(4) 0.053(3) 0.045(2) -0.013(2) 0.022(2) -0.011(3)
C1 0.068(3) 0.056(3) 0.055(3) 0.000(2) 0.017(2) -0.013(3)
C13 0.065(3) 0.038(3) 0.083(4) 0.002(2) 0.008(3) 0.005(2)
C16 0.071(3) 0.084(4) 0.063(3) 0.016(3) 0.020(3) -0.011(3)
C20 0.060(3) 0.078(4) 0.057(3) 0.014(3) 0.010(2) 0.009(3)
C19 0.060(3) 0.092(4) 0.049(3) -0.001(3) 0.015(2) -0.009(3)
C28 0.080(4) 0.084(5) 0.098(4) 0.016(4) 0.051(4) 0.003(4)
C37 0.056(3) 0.060(3) 0.063(3) 0.001(2) 0.018(2) 0.012(2)
C11 0.062(3) 0.047(3) 0.066(3) 0.002(2) 0.002(2) 0.003(2)
C26 0.055(3) 0.069(4) 0.093(4) 0.016(3) 0.025(3) 0.015(3)
C5 0.061(3) 0.037(2) 0.065(3) -0.003(2) -0.001(2) 0.001(2)
C33 0.065(3) 0.070(3) 0.059(3) -0.016(3) 0.012(2) 0.009(3)
C22 0.090(5) 0.100(6) 0.101(5) -0.004(5) 0.036(4) -0.028(5)
C51 0.098(5) 0.095(5) 0.068(4) -0.016(4) 0.010(3) -0.037(4)
C36 0.056(3) 0.065(3) 0.092(4) 0.004(3) 0.032(3) 0.016(3)
C52 0.082(4) 0.075(4) 0.054(3) -0.011(3) 0.014(2) -0.020(3)
C48 0.101(5) 0.061(4) 0.080(4) -0.018(3) 0.030(3) -0.005(4)
C23 0.079(4) 0.070(4) 0.126(6) 0.006(4) 0.034(4) 0.010(4)
C50 0.139(7) 0.078(5) 0.093(5) -0.024(4) 0.040(5) -0.050(5)
C25 0.076(4) 0.069(4) 0.138(7) -0.010(4) 0.042(4) 0.017(4)
C3 0.056(3) 0.068(4) 0.113(5) -0.006(4) 0.014(3) -0.008(3)
C34 0.087(4) 0.091(5) 0.058(3) -0.012(3) 0.021(3) 0.024(4)
C10 0.077(4) 0.104(6) 0.085(4) 0.006(4) 0.024(3) 0.003(4)
C35 0.093(4) 0.091(5) 0.065(3) 0.006(3) 0.044(3) 0.033(4)
C21 0.074(4) 0.118(6) 0.071(4) -0.009(4) 0.025(3) -0.025(4)
C27 0.084(4) 0.075(5) 0.121(6) -0.005(4) 0.054(4) 0.009(4)
C49 0.164(9) 0.051(4) 0.092(5) -0.019(4) 0.039(5) -0.010(5)
C17 0.126(6) 0.089(5) 0.092(5) 0.033(4) 0.006(4) -0.012(5)
C24 0.27(2) 0.144(12) 0.47(3) -0.162(17) 0.26(2) -0.094(13)

loop_
_atom_type_symbol
_atom_type_description
_atom_type_scat_dispersion_real
_atom_type_scat_dispersion_imag
_atom_type_scat_source
C C 0.0181 0.0091 'International Tables Vol C Tables 4.2.6.8 and 6.1.1.4'
Cu Cu -1.9646 0.5888 'International Tables Vol C Tables 4.2.6.8 and 6.1.1.4'
N N 0.0311 0.0180 'International Tables Vol C Tables 4.2.6.8 and 6.1.1.4'
O O 0.0492 0.0322 'International Tables Vol C Tables 4.2.6.8 and 6.1.1.4'
H H 0.0000 0.0000 'International Tables Vol C Tables 4.2.6.8 and 6.1.1.4'

loop_
_geom_angle_atom_site_label_1
_geom_angle_atom_site_label_2
_geom_angle_atom_site_label_3
_geom_angle
C23 O6 C24 116.3(8)
O4 Cu1 O1 96.52(18)
O4 Cu1 N2 91.46(18)
O1 Cu1 N2 165.25(17)
O4 Cu1 N1 165.51(15)
O1 Cu1 N1 93.17(18)
N2 Cu1 N1 81.56(18)
C15 O4 Cu1 102.3(3)
C1 O1 Cu1 104.9(4)
C44 N2 C42 117.9(4)
C44 N2 Cu1 128.1(3)
C42 N2 Cu1 114.0(3)
C9 O3 C10 117.6(5)
C29 N1 C43 118.3(4)
C29 N1 Cu1 128.7(4)
C43 N1 Cu1 113.0(3)
N2 C42 C41 123.6(4)
N2 C42 C43 115.9(4)
C41 C42 C43 120.5(4)
C42 C41 C46 117.5(4)
C42 C41 C40 116.9(4)
C46 C41 C40 125.5(4)
C40 C39 C38 122.2(4)
C40 C39 H39 118.9
C38 C39 H39 118.9
C30 C31 C38 118.3(4)
C30 C31 C32 119.9(4)
C38 C31 C32 121.8(5)
N1 C43 C38 123.5(4)
N1 C43 C42 115.6(4)
C38 C43 C42 120.9(4)
C43 C38 C39 117.5(4)
C43 C38 C31 116.6(4)
C39 C38 C31 125.7(4)
O5 C15 O4 123.6(6)
O5 C15 C16 121.3(6)
O4 C15 C16 115.0(5)
C8I C7 C6 121.7(5)
C8I C7 H7 119.2
C6 C7 H7 119.2
C13 C14 C4 121.9(5)
C13 C14 H14 119.1
C4 C14 H14 119.1
C7 C8I C9 120.2(5)
C7 C8I H8I 119.9
C9 C8I H8I 119.9
C13 C12 C11 122.4(5)
C13 C12 C6 117.7(5)
C11 C12 C6 119.9(5)
C37 C32 C33 119.3(5)
C37 C32 C31 122.9(4)
C33 C32 C31 117.8(5)
C45 C46 C41 117.6(5)
C45 C46 C47 120.4(5)
C41 C46 C47 122.0(4)
C31 C30 C29 120.7(5)
C31 C30 H30 119.7
C29 C30 H30 119.7
C19 C18 C28 117.2(6)
C19 C18 C16 123.1(6)
C28 C18 C16 119.7(5)
N1 C29 C30 122.6(5)
N1 C29 H29 118.7
C30 C29 H29 118.7
C5 C4 C14 117.7(5)
C5 C4 C2 122.4(5)
C14 C4 C2 119.8(5)
C46 C45 C44 121.2(5)
C46 C45 H45 119.4
C44 C45 H45 119.4
C3 C2 C4 112.7(5)
C3 C2 C1 112.9(5)
C4 C2 C1 106.5(4)
C3 C2 H2 108.2
C4 C2 H2 108.2
C1 C2 H2 108.2
N2 C44 C45 122.2(4)
N2 C44 H44 118.9
C45 C44 H44 118.9
C5 C6 C12 119.6(5)
C5 C6 C7 122.9(5)
C12 C6 C7 117.5(5)
C39 C40 C41 121.7(4)
C39 C40 H40 119.1
C41 C40 H40 119.1
C11 C9 O3 125.5(6)
C11 C9 C8I 120.5(5)
O3 C9 C8I 113.9(5)
C48 C47 C52 118.5(6)
C48 C47 C46 120.3(5)
C52 C47 C46 121.2(6)
O2 C1 O1 123.4(5)
O2 C1 C2 120.9(5)
O1 C1 C2 115.7(5)
C14 C13 C12 121.0(5)
C14 C13 H13 119.5
C12 C13 H13 119.5
C18 C16 C17 112.8(5)
C18 C16 C15 107.7(5)
C17 C16 C15 112.7(6)
C18 C16 H16 107.8
C17 C16 H16 107.8
C15 C16 H16 107.8
C19 C20 C26 119.6(5)
C19 C20 C21 124.0(6)
C26 C20 C21 116.4(7)
C18 C19 C20 122.8(6)
C18 C19 H19 118.6
C20 C19 H19 118.6
C27 C28 C18 121.5(6)
C27 C28 H28 119.2
C18 C28 H28 119.2
C32 C37 C36 120.4(5)
C32 C37 H37 119.8
C36 C37 H37 119.8
C9 C11 C12 120.1(5)
C9 C11 H11 120.0
C12 C11 H11 120.0
C20 C26 C27 117.3(7)
C20 C26 C25 120.1(6)
C27 C26 C25 122.6(6)
C4 C5 C6 122.1(5)
C4 C5 H5 119.0
C6 C5 H5 119.0
C34 C33 C32 119.4(6)
C34 C33 H33 120.3
C32 C33 H33 120.3
C21 C22 C23 121.8(7)
C21 C22 H22 119.1
C23 C22 H22 119.1
C52 C51 C50 118.5(7)
C52 C51 H51 120.8
C50 C51 H51 120.8
C35 C36 C37 120.3(6)
C35 C36 H36 119.9
C37 C36 H36 119.9
C51 C52 C47 121.9(7)
C51 C52 H52 119.1
C47 C52 H52 119.1
C47 C48 C49 119.1(7)
C47 C48 H48 120.5
C49 C48 H48 120.5
C25 C23 O6 123.8(7)
C25 C23 C22 119.6(8)
O6 C23 C22 116.6(7)
C49 C50 C51 120.3(7)
C49 C50 H50 119.9
C51 C50 H50 119.9
C23 C25 C26 119.8(7)
C23 C25 H25 120.1
C26 C25 H25 120.1
C2 C3 H3A 109.5
C2 C3 H3B 109.5
H3A C3 H3B 109.5
C2 C3 H3C 109.5
H3A C3 H3C 109.5
H3B C3 H3C 109.5
C35 C34 C33 121.1(6)
C35 C34 H34 119.5
C33 C34 H34 119.5
O3 C10 H10A 109.5
O3 C10 H10B 109.5
H10A C10 H10B 109.5
O3 C10 H10C 109.5
H10A C10 H10C 109.5
H10B C10 H10C 109.5
C34 C35 C36 119.5(5)
C34 C35 H35 120.2
C36 C35 H35 120.2
C22 C21 C20 122.1(7)
C22 C21 H21 119.0
C20 C21 H21 119.0
C28 C27 C26 121.5(6)
C28 C27 H27 119.3
C26 C27 H27 119.3
C50 C49 C48 121.7(8)
C50 C49 H49 119.1
C48 C49 H49 119.1
C16 C17 H17A 109.5
C16 C17 H17B 109.5
H17A C17 H17B 109.5
C16 C17 H17C 109.5
H17A C17 H17C 109.5
H17B C17 H17C 109.5
O6 C24 H24A 109.5
O6 C24 H24B 109.5
H24A C24 H24B 109.5
O6 C24 H24C 109.5
H24A C24 H24C 109.5
H24B C24 H24C 109.5

loop_
_geom_bond_atom_site_label_1
_geom_bond_atom_site_label_2
_geom_bond_distance
O6 C23 1.366(10)
O6 C24 1.390(14)
Cu1 O4 1.945(3)
Cu1 O1 1.962(4)
Cu1 N2 1.990(4)
Cu1 N1 2.021(4)
O4 C15 1.285(7)
O1 C1 1.260(7)
N2 C44 1.321(7)
N2 C42 1.361(6)
O3 C9 1.374(7)
O3 C10 1.419(9)
N1 C29 1.316(7)
N1 C43 1.364(7)
O5 C15 1.208(7)
C42 C41 1.401(7)
C42 C43 1.437(7)
C41 C46 1.415(7)
C41 C40 1.443(6)
C39 C40 1.352(7)
C39 C38 1.414(7)
C39 H39 0.9300
O2 C1 1.241(8)
C31 C30 1.369(7)
C31 C38 1.436(7)
C31 C32 1.499(7)
C43 C38 1.398(6)
C15 C16 1.544(8)
C7 C8I 1.348(8)
C7 C6 1.424(7)
C7 H7 0.9300
C14 C13 1.364(8)
C14 C4 1.418(7)
C14 H14 0.9300
C8I C9 1.406(8)
C8I H8I 0.9300
C12 C13 1.407(8)
C12 C11 1.409(7)
C12 C6 1.421(7)
C32 C37 1.377(7)
C32 C33 1.390(7)
C46 C45 1.379(7)
C46 C47 1.492(7)
C30 C29 1.391(8)
C30 H30 0.9300
C18 C19 1.360(8)
C18 C28 1.418(9)
C18 C16 1.517(9)
C29 H29 0.9300
C4 C5 1.361(7)
C4 C2 1.525(7)
C45 C44 1.393(8)
C45 H45 0.9300
C2 C3 1.524(8)
C2 C1 1.540(7)
C2 H2 0.9800
C44 H44 0.9300
C6 C5 1.410(8)
C40 H40 0.9300
C9 C11 1.370(8)
C47 C48 1.383(9)
C47 C52 1.383(8)
C13 H13 0.9300
C16 C17 1.518(10)
C16 H16 0.9800
C20 C19 1.406(9)
C20 C26 1.408(9)
C20 C21 1.423(8)
C19 H19 0.9300
C28 C27 1.359(11)
C28 H28 0.9300
C37 C36 1.383(7)
C37 H37 0.9300
C11 H11 0.9300
C26 C27 1.415(9)
C26 C25 1.420(10)
C5 H5 0.9300
C33 C34 1.390(8)
C33 H33 0.9300
C22 C21 1.311(11)
C22 C23 1.391(11)
C22 H22 0.9300
C51 C52 1.371(10)
C51 C50 1.404(12)
C51 H51 0.9300
C36 C35 1.379(9)
C36 H36 0.9300
C52 H52 0.9300
C48 C49 1.404(10)
C48 H48 0.9300
C23 C25 1.355(10)
C50 C49 1.321(12)
C50 H50 0.9300
C25 H25 0.9300
C3 H3A 0.9600
C3 H3B 0.9600
C3 H3C 0.9600
C34 C35 1.361(10)
C34 H34 0.9300
C10 H10A 0.9600
C10 H10B 0.9600
C10 H10C 0.9600
C35 H35 0.9300
C21 H21 0.9300
C27 H27 0.9300
C49 H49 0.9300
C17 H17A 0.9600
C17 H17B 0.9600
C17 H17C 0.9600
C24 H24A 0.9600
C24 H24B 0.9600
C24 H24C 0.9600

loop_
_geom_torsion_atom_site_label_1
_geom_torsion_atom_site_label_2
_geom_torsion_atom_site_label_3
_geom_torsion_atom_site_label_4
_geom_torsion
O1 Cu1 O4 C15 -95.8(4)
N2 Cu1 O4 C15 96.6(4)
N1 Cu1 O4 C15 35.9(11)
O4 Cu1 O1 C1 -100.1(4)
N2 Cu1 O1 C1 22.2(9)
N1 Cu1 O1 C1 90.7(4)
O4 Cu1 N2 C44 14.6(5)
O1 Cu1 N2 C44 -108.3(7)
N1 Cu1 N2 C44 -178.2(5)
O4 Cu1 N2 C42 -166.3(3)
O1 Cu1 N2 C42 70.8(8)
N1 Cu1 N2 C42 0.9(3)
O4 Cu1 N1 C29 -120.0(9)
O1 Cu1 N1 C29 12.0(5)
N2 Cu1 N1 C29 178.1(5)
O4 Cu1 N1 C43 61.8(11)
O1 Cu1 N1 C43 -166.2(3)
N2 Cu1 N1 C43 0.0(3)
C44 N2 C42 C41 -0.3(7)
Cu1 N2 C42 C41 -179.5(4)
C44 N2 C42 C43 177.6(4)
Cu1 N2 C42 C43 -1.6(5)
N2 C42 C41 C46 -1.9(7)
C43 C42 C41 C46 -179.6(4)
N2 C42 C41 C40 175.3(4)
C43 C42 C41 C40 -2.5(6)
C29 N1 C43 C38 0.9(7)
Cu1 N1 C43 C38 179.3(4)
C29 N1 C43 C42 -179.2(5)
Cu1 N1 C43 C42 -0.8(5)
N2 C42 C43 N1 1.7(6)
C41 C42 C43 N1 179.6(4)
N2 C42 C43 C38 -178.5(4)
C41 C42 C43 C38 -0.6(7)
N1 C43 C38 C39 -176.3(4)
C42 C43 C38 C39 3.9(7)
N1 C43 C38 C31 0.2(7)
C42 C43 C38 C31 -179.7(4)
C40 C39 C38 C43 -4.3(7)
C40 C39 C38 C31 179.6(4)
C30 C31 C38 C43 -1.0(7)
C32 C31 C38 C43 -178.7(4)
C30 C31 C38 C39 175.1(5)
C32 C31 C38 C39 -2.6(7)
Cu1 O4 C15 O5 8.9(7)
Cu1 O4 C15 C16 -166.9(4)
C6 C7 C8I C9 -0.6(8)
C30 C31 C32 C37 134.7(6)
C38 C31 C32 C37 -47.7(7)
C30 C31 C32 C33 -44.5(7)
C38 C31 C32 C33 133.2(5)
C42 C41 C46 C45 2.3(7)
C40 C41 C46 C45 -174.6(5)
C42 C41 C46 C47 -177.2(5)
C40 C41 C46 C47 5.9(8)
C38 C31 C30 C29 0.7(8)
C32 C31 C30 C29 178.5(5)
C43 N1 C29 C30 -1.3(9)
Cu1 N1 C29 C30 -179.4(4)
C31 C30 C29 N1 0.5(10)
C13 C14 C4 C5 -1.1(8)
C13 C14 C4 C2 176.3(5)
C41 C46 C45 C44 -0.7(8)
C47 C46 C45 C44 178.8(5)
C5 C4 C2 C3 -58.5(7)
C14 C4 C2 C3 124.2(5)
C5 C4 C2 C1 65.8(6)
C14 C4 C2 C1 -111.5(5)
C42 N2 C44 C45 2.0(7)
Cu1 N2 C44 C45 -178.9(4)
C46 C45 C44 N2 -1.5(8)
C13 C12 C6 C5 -1.2(7)
C11 C12 C6 C5 177.6(5)
C13 C12 C6 C7 179.7(5)
C11 C12 C6 C7 -1.5(7)
C8I C7 C6 C5 -176.5(5)
C8I C7 C6 C12 2.6(8)
C38 C39 C40 C41 1.3(7)
C42 C41 C40 C39 2.2(7)
C46 C41 C40 C39 179.1(5)
C10 O3 C9 C11 3.2(9)
C10 O3 C9 C8I -179.3(5)
C7 C8I C9 C11 -2.5(8)
C7 C8I C9 O3 179.8(5)
C45 C46 C47 C48 54.1(8)
C41 C46 C47 C48 -126.5(6)
C45 C46 C47 C52 -124.6(6)
C41 C46 C47 C52 54.9(7)
Cu1 O1 C1 O2 5.5(7)
Cu1 O1 C1 C2 -171.7(3)
C3 C2 C1 O2 29.5(7)
C4 C2 C1 O2 -94.7(6)
C3 C2 C1 O1 -153.3(5)
C4 C2 C1 O1 82.5(6)
C4 C14 C13 C12 -0.7(8)
C11 C12 C13 C14 -177.0(5)
C6 C12 C13 C14 1.8(8)
C19 C18 C16 C17 -84.4(7)
C28 C18 C16 C17 95.1(7)
C19 C18 C16 C15 40.6(7)
C28 C18 C16 C15 -139.8(6)
O5 C15 C16 C18 -95.8(7)
O4 C15 C16 C18 80.0(6)
O5 C15 C16 C17 29.3(8)
O4 C15 C16 C17 -154.9(6)
C28 C18 C19 C20 1.8(9)
C16 C18 C19 C20 -178.6(5)
C26 C20 C19 C18 -2.3(9)
C21 C20 C19 C18 176.4(6)
C19 C18 C28 C27 0.9(10)
C16 C18 C28 C27 -178.7(7)
C33 C32 C37 C36 -1.1(8)
C31 C32 C37 C36 179.8(5)
O3 C9 C11 C12 -179.0(5)
C8I C9 C11 C12 3.6(8)
C13 C12 C11 C9 177.2(5)
C6 C12 C11 C9 -1.5(8)
C19 C20 C26 C27 0.0(9)
C21 C20 C26 C27 -178.8(6)
C19 C20 C26 C25 -179.7(6)
C21 C20 C26 C25 1.6(9)
C14 C4 C5 C6 1.6(7)
C2 C4 C5 C6 -175.7(4)
C12 C6 C5 C4 -0.5(7)
C7 C6 C5 C4 178.5(5)
C37 C32 C33 C34 2.0(8)
C31 C32 C33 C34 -178.8(5)
C32 C37 C36 C35 -0.5(9)
C50 C51 C52 C47 3.1(10)
C48 C47 C52 C51 -1.1(9)
C46 C47 C52 C51 177.5(5)
C52 C47 C48 C49 -0.1(9)
C46 C47 C48 C49 -178.8(6)
C24 O6 C23 C25 -5.8(17)
C24 O6 C23 C22 175.0(14)
C21 C22 C23 C25 3.6(14)
C21 C22 C23 O6 -177.1(9)
C52 C51 C50 C49 -4.0(11)
O6 C23 C25 C26 -179.8(8)
C22 C23 C25 C26 -0.7(12)
C20 C26 C25 C23 -1.9(11)
C27 C26 C25 C23 178.5(8)
C32 C33 C34 C35 -1.4(10)
C33 C34 C35 C36 -0.2(10)
C37 C36 C35 C34 1.1(10)
C23 C22 C21 C20 -4.0(14)
C19 C20 C21 C22 -177.4(7)
C26 C20 C21 C22 1.3(11)
C18 C28 C27 C26 -3.2(12)
C20 C26 C27 C28 2.7(11)
C25 C26 C27 C28 -177.7(8)
C51 C50 C49 C48 2.8(13)
C47 C48 C49 C50 -0.8(12)
